data_4068376
loop_
_publ_author_name
'Lewis, Stewart P.'
'Chai, Jianfang'
'Collins, Scott'
'Sciarone, Timo J. J.'
'Henderson, Lee D.'
'Fan, Cheng'
'Parvez, Masood'
'Piers, Warren E.'

_publ_section_title
;
 Isobutene Polymerization Using Chelating Diboranes: Polymerization in
 Aqueous Suspension and Hydrocarbon Solution
;
_journal_issue 1
_journal_name_full Organometallics
_journal_page_first 249
_journal_paper_doi 10.1021/om8007629
_journal_volume 28
_journal_year 2009
_chemical_formula_sum 'C30 H16 B2 F20 O8'
_chemical_formula_weight 906.05
_chemical_name_systematic
;
 ?
;
_space_group_IT_number 61
_symmetry_cell_setting orthorhombic
_symmetry_space_group_name_Hall '-P 2ac 2ab'
_symmetry_space_group_name_H-M 'P b c a'
_atom_sites_solution_hydrogens geom
_atom_sites_solution_primary direct
_atom_sites_solution_secondary difmap
_cell_angle_alpha 90.00
_cell_angle_beta 90.00
_cell_angle_gamma 90.00
_cell_formula_units_Z 8
_cell_length_a 10.163(2)
_cell_length_b 19.094(2)
_cell_length_c 35.176(5)
_cell_measurement_reflns_used 14677
_cell_measurement_temperature 173(2)
_cell_measurement_theta_max 27.46
_cell_measurement_theta_min 2.21
_cell_volume 6826.0(18)
_computing_cell_refinement 'HKL DENZO (Otwinowski & Minor, 1997)'
_computing_data_collection 'COLLECT (Hooft, 1998)'
_computing_data_reduction 'SCALEPACK (Otwinowski & Minor, 1997)'
_computing_molecular_graphics 'ORTEPII (Johnson, 1976)'
_computing_publication_material 'SHELXL-97 (Sheldrick, 1997)'
_computing_structure_refinement 'SHELXL-97 (Sheldrick, 1997)'
_computing_structure_solution 'SAPI91 (Fan, 1991)'
_diffrn_ambient_temperature 173(2)
_diffrn_measured_fraction_theta_full 0.993
_diffrn_measured_fraction_theta_max 0.993
_diffrn_measurement_device_type 'Nonius KappaCCD'
_diffrn_measurement_method ' \w and \f '
_diffrn_radiation_monochromator graphite
_diffrn_radiation_source 'fine-focus sealed tube'
_diffrn_radiation_type MoK\a
_diffrn_radiation_wavelength 0.71073
_diffrn_reflns_av_R_equivalents 0.0267
_diffrn_reflns_av_sigmaI/netI 0.0340
_diffrn_reflns_limit_h_max 13
_diffrn_reflns_limit_h_min -13
_diffrn_reflns_limit_k_max 24
_diffrn_reflns_limit_k_min -24
_diffrn_reflns_limit_l_max 45
_diffrn_reflns_limit_l_min -45
_diffrn_reflns_number 14677
_diffrn_reflns_theta_full 27.46
_diffrn_reflns_theta_max 27.46
_diffrn_reflns_theta_min 2.21
_exptl_absorpt_coefficient_mu 0.194
_exptl_absorpt_correction_T_max 0.9771
_exptl_absorpt_correction_T_min 0.9622
_exptl_absorpt_correction_type multi-scan
_exptl_absorpt_process_details 'SORTAV: (Blessing, 1997)'
_exptl_crystal_colour colorless
_exptl_crystal_density_diffrn 1.763
_exptl_crystal_density_method 'not measured'
_exptl_crystal_description prism
_exptl_crystal_F_000 3600
_exptl_crystal_size_max 0.20
_exptl_crystal_size_mid 0.18
_exptl_crystal_size_min 0.12
_refine_diff_density_max 0.571
_refine_diff_density_min -0.342
_refine_diff_density_rms 0.054
_refine_ls_extinction_method none
_refine_ls_goodness_of_fit_ref 1.024
_refine_ls_hydrogen_treatment constr
_refine_ls_matrix_type full
_refine_ls_number_parameters 613
_refine_ls_number_reflns 7751
_refine_ls_number_restraints 30
_refine_ls_restrained_S_all 1.022
_refine_ls_R_factor_all 0.0659
_refine_ls_R_factor_gt 0.0462
_refine_ls_shift/su_max 0.096
_refine_ls_shift/su_mean 0.006
_refine_ls_structure_factor_coef Fsqd
_refine_ls_weighting_details 'calc w=1/[\s^2^(Fo^2^)+(0.0610P)^2^+4.7200P] where P=(Fo^2^+2Fc^2^)/3'
_refine_ls_weighting_scheme calc
_refine_ls_wR_factor_gt 0.1157
_refine_ls_wR_factor_ref 0.1303
_reflns_number_gt 5841
_reflns_number_total 7751
_reflns_threshold_expression >2sigma(I)
_cod_data_source_file om8007629_si_005.cif
_cod_data_source_block Compound_I
_cod_depositor_comments
;
The following automatic conversions were performed:

'_symmetry_cell_setting' value 'Orthorhombic' changed to
'orthorhombic' according to
/home/saulius/struct/CIF-dictionaries/cif_core.dic dictionary named
'cif_core.dic' version 2.4.2 from
2011-04-26.

'_exptl_absorpt_correction_type' value 'Multi-scan'
changed to 'multi-scan' according to
/home/saulius/struct/CIF-dictionaries/cif_core.dic dictionary named
'cif_core.dic' version 2.4.2 from 2011-04-26.

Automatic conversion script
Id: cif_fix_values 1715 2011-07-08 13:25:40Z adriana 
;
_cod_database_code 4068376

loop_
_symmetry_equiv_pos_as_xyz
'x, y, z'
'-x+1/2, -y, z+1/2'
'x+1/2, -y+1/2, -z'
'-x, y+1/2, -z+1/2'
'-x, -y, -z'
'x-1/2, y, -z-1/2'
'-x-1/2, y-1/2, z'
'x, -y-1/2, z-1/2'

loop_
_atom_site_label
_atom_site_type_symbol
_atom_site_fract_x
_atom_site_fract_y
_atom_site_fract_z
_atom_site_U_iso_or_equiv
_atom_site_adp_type
_atom_site_occupancy
_atom_site_symmetry_multiplicity
_atom_site_calc_flag
_atom_site_refinement_flags
_atom_site_disorder_assembly
_atom_site_disorder_group
F1 F 0.67633(12) 0.11812(6) 0.12715(4) 0.0332(3) Uani 1 1 d . . .
F2 F 0.81493(12) -0.00234(6) 0.12220(4) 0.0376(3) Uani 1 1 d . . .
F3 F 0.69063(13) -0.12509(6) 0.10795(5) 0.0470(4) Uani 1 1 d . . .
F4 F 0.42684(13) -0.12923(6) 0.09895(5) 0.0473(4) Uani 1 1 d . . .
F5 F 0.18131(13) -0.02014(7) 0.18859(4) 0.0412(3) Uani 1 1 d . . .
F6 F 0.02372(13) -0.12573(7) 0.21034(4) 0.0445(3) Uani 1 1 d . . .
F7 F -0.09646(14) -0.20773(7) 0.15787(5) 0.0502(4) Uani 1 1 d . . .
F8 F -0.05713(13) -0.18761(6) 0.08377(4) 0.0439(3) Uani 1 1 d . . .
F9 F 0.00009(17) -0.14603(8) 0.01675(4) 0.0566(4) Uani 1 1 d . . .
F10 F 0.08011(18) -0.07979(9) -0.04533(4) 0.0619(4) Uani 1 1 d . . .
F11 F 0.2402(2) 0.03310(10) -0.04101(4) 0.0717(5) Uani 1 1 d . . .
F12 F 0.33493(17) 0.07583(8) 0.02669(4) 0.0594(5) Uani 1 1 d . . .
F13 F 0.19471(12) 0.23076(6) 0.13448(4) 0.0366(3) Uani 1 1 d . . .
F14 F 0.16037(14) 0.31081(7) 0.19566(4) 0.0483(4) Uani 1 1 d . . .
F15 F 0.30850(15) 0.28935(6) 0.25942(4) 0.0462(4) Uani 1 1 d . . .
F16 F 0.48938(14) 0.18710(6) 0.26030(3) 0.0399(3) Uani 1 1 d . . .
F17 F 0.70691(13) 0.16789(6) 0.20592(4) 0.0388(3) Uani 1 1 d . . .
F18 F 0.87577(13) 0.05965(8) 0.21339(4) 0.0507(4) Uani 1 1 d . . .
F19 F 0.78476(15) -0.07341(7) 0.21624(5) 0.0574(4) Uani 1 1 d . . .
F20 F 0.52486(14) -0.09916(6) 0.20919(4) 0.0461(3) Uani 1 1 d . . .
O1 O 0.24379(13) 0.08193(7) 0.11419(4) 0.0270(3) Uani 1 1 d . . .
H1 H 0.1699 0.1027 0.1151 0.032 Uiso 1 1 calc R . .
O2 O 0.39769(15) 0.17487(7) 0.09339(4) 0.0311(3) Uani 1 1 d D . .
H2A H 0.4564 0.1683 0.0778 0.037 Uiso 1 1 d D . .
H2B H 0.3399 0.1975 0.0827 0.037 Uiso 1 1 d D . .
C1 C 0.40959(19) -0.00660(10) 0.11041(5) 0.0260(4) Uani 1 1 d . . .
C2 C 0.47416(19) 0.05682(10) 0.11870(5) 0.0249(4) Uani 1 1 d . . .
C3 C 0.60941(19) 0.05739(10) 0.12118(5) 0.0265(4) Uani 1 1 d . . .
C4 C 0.68253(19) -0.00327(11) 0.11830(6) 0.0291(4) Uani 1 1 d . . .
C5 C 0.6191(2) -0.06593(10) 0.11141(6) 0.0320(4) Uani 1 1 d . . .
C6 C 0.4843(2) -0.06663(10) 0.10701(6) 0.0311(4) Uani 1 1 d . . .
C7 C 0.15186(19) -0.04858(10) 0.12344(6) 0.0274(4) Uani 1 1 d . . .
C8 C 0.12640(19) -0.06060(11) 0.16113(6) 0.0306(4) Uani 1 1 d . . .
C9 C 0.0438(2) -0.11408(11) 0.17324(6) 0.0347(5) Uani 1 1 d . . .
C10 C -0.0156(2) -0.15591(11) 0.14650(7) 0.0360(5) Uani 1 1 d . . .
C11 C 0.0061(2) -0.14465(10) 0.10832(7) 0.0337(5) Uani 1 1 d . . .
C12 C 0.08882(19) -0.09121(10) 0.09617(6) 0.0287(4) Uani 1 1 d . . .
C13 C 0.1239(2) -0.06812(11) 0.05706(6) 0.0303(4) Uani 1 1 d . . .
C14 C 0.0826(2) -0.09135(12) 0.02158(7) 0.0379(5) Uani 1 1 d . . .
C15 C 0.1241(3) -0.05797(13) -0.01116(7) 0.0443(6) Uani 1 1 d . . .
C16 C 0.2058(3) -0.00144(14) -0.00907(6) 0.0457(6) Uani 1 1 d . . .
C17 C 0.2511(2) 0.02044(12) 0.02626(6) 0.0406(5) Uani 1 1 d . . .
C18 C 0.2127(2) -0.01109(11) 0.05909(6) 0.0306(4) Uani 1 1 d . . .
C19 C 0.35801(19) 0.16109(9) 0.16430(5) 0.0246(4) Uani 1 1 d . . .
C20 C 0.2694(2) 0.21617(10) 0.16553(6) 0.0291(4) Uani 1 1 d . . .
C21 C 0.2497(2) 0.25878(10) 0.19678(6) 0.0331(5) Uani 1 1 d . . .
C22 C 0.3241(2) 0.24851(10) 0.22874(6) 0.0329(5) Uani 1 1 d . . .
C23 C 0.4149(2) 0.19520(10) 0.22873(6) 0.0303(4) Uani 1 1 d . . .
C24 C 0.43099(19) 0.15023(10) 0.19793(5) 0.0255(4) Uani 1 1 d . . .
C25 C 0.52450(19) 0.09088(10) 0.20339(5) 0.0251(4) Uani 1 1 d . . .
C26 C 0.6581(2) 0.10225(10) 0.20748(6) 0.0290(4) Uani 1 1 d . . .
C27 C 0.7455(2) 0.04771(11) 0.21176(6) 0.0342(5) Uani 1 1 d . . .
C28 C 0.7001(2) -0.02018(11) 0.21292(7) 0.0356(5) Uani 1 1 d . . .
C29 C 0.5671(2) -0.03212(10) 0.20932(6) 0.0324(4) Uani 1 1 d . . .
C30 C 0.4793(2) 0.02188(10) 0.20496(5) 0.0277(4) Uani 1 1 d . . .
H30 H 0.3879 0.0123 0.2030 0.033 Uiso 1 1 calc R . .
B1 B 0.2549(2) 0.00436(11) 0.10282(6) 0.0274(4) Uani 1 1 d . . .
B2 B 0.3714(2) 0.11972(11) 0.12380(6) 0.0249(4) Uani 1 1 d . . .
O3 O 0.5774(2) 0.15562(13) 0.04243(8) 0.0805(8) Uani 1 1 d D . .
H3A H 0.6058 0.1363 0.0233 0.097 Uiso 1 1 d D . .
H3B H 0.6405 0.1638 0.0562 0.097 Uiso 1 1 d D . .
O4 O 0.90795(18) 0.24755(11) 0.15596(5) 0.0513(4) Uani 1 1 d D . .
H4A H 0.9534 0.2763 0.1673 0.062 Uiso 1 1 d D . .
H4B H 0.8341 0.2490 0.1653 0.062 Uiso 1 1 d D . .
O5 O 0.00244(19) 0.11924(10) 0.13074(7) 0.0639(6) Uani 1 1 d D . .
H5A H 0.0337 0.1202 0.1522 0.077 Uiso 1 1 d D . .
H5B H -0.0437 0.0841 0.1293 0.077 Uiso 1 1 d D . .
O6 O 0.9628(3) 0.23411(12) 0.07277(6) 0.0472(6) Uani 0.789(3) 1 d PD A 1
H6A H 0.9537 0.2545 0.0931 0.057 Uiso 0.789(3) 1 d PD A 1
H6B H 0.9449 0.1928 0.0764 0.057 Uiso 0.789(3) 1 d PD A 1
O6' O 0.8510(10) 0.2149(4) 0.0787(2) 0.0472(6) Uani 0.211(3) 1 d PD A 2
H6'A H 0.8358 0.2323 0.0996 0.057 Uiso 0.211(3) 1 d PD A 2
H6'B H 0.8794 0.2462 0.0650 0.057 Uiso 0.211(3) 1 d PD A 2
O7 O 0.2354(2) 0.24411(14) 0.05345(6) 0.0573(6) Uani 0.848(3) 1 d PD B 1
H7A H 0.1578 0.2525 0.0580 0.069 Uiso 0.848(3) 1 d PD B 1
H7B H 0.2378 0.2072 0.0415 0.069 Uiso 0.848(3) 1 d PD B 1
O7' O 0.0987(12) 0.3395(7) 0.0233(4) 0.0573(6) Uani 0.152(3) 1 d PD B 2
H7'A H 0.0360 0.3652 0.0188 0.069 Uiso 0.152(3) 1 d PD B 2
H7'B H 0.0694 0.2999 0.0265 0.069 Uiso 0.152(3) 1 d PD B 2
O8 O 0.7507(2) 0.26473(13) 0.02530(6) 0.0520(6) Uani 0.813(3) 1 d PD C 1
H8A H 0.8138 0.2515 0.0379 0.062 Uiso 0.813(3) 1 d PD C 1
H8B H 0.7276 0.3026 0.0340 0.062 Uiso 0.813(3) 1 d PD C 1
O8' O 0.8323(11) 0.3190(5) 0.0273(3) 0.0520(6) Uani 0.187(3) 1 d PD C 2
H8'A H 0.8671 0.2999 0.0090 0.062 Uiso 0.187(3) 1 d PD C 2
H8'B H 0.8366 0.2916 0.0452 0.062 Uiso 0.187(3) 1 d PD C 2

loop_
_atom_site_aniso_label
_atom_site_aniso_U_11
_atom_site_aniso_U_22
_atom_site_aniso_U_33
_atom_site_aniso_U_23
_atom_site_aniso_U_13
_atom_site_aniso_U_12
F1 0.0273(6) 0.0297(6) 0.0426(7) -0.0066(5) 0.0007(5) -0.0076(5)
F2 0.0209(6) 0.0394(7) 0.0524(8) -0.0034(6) 0.0006(5) 0.0013(5)
F3 0.0331(7) 0.0282(6) 0.0797(10) -0.0047(6) 0.0052(7) 0.0074(5)
F4 0.0353(7) 0.0253(6) 0.0814(11) -0.0150(6) 0.0027(7) -0.0064(5)
F5 0.0346(7) 0.0579(8) 0.0311(7) -0.0036(6) -0.0013(5) -0.0082(6)
F6 0.0372(7) 0.0537(8) 0.0426(7) 0.0183(6) 0.0056(6) 0.0054(6)
F7 0.0400(8) 0.0371(7) 0.0734(10) 0.0192(7) 0.0011(7) -0.0094(6)
F8 0.0381(7) 0.0303(6) 0.0632(9) -0.0052(6) -0.0096(6) -0.0092(6)
F9 0.0645(10) 0.0535(9) 0.0519(9) -0.0136(7) -0.0143(7) -0.0245(8)
F10 0.0767(11) 0.0737(11) 0.0352(8) -0.0176(7) -0.0138(7) -0.0110(9)
F11 0.0987(14) 0.0888(12) 0.0277(7) -0.0020(7) 0.0062(8) -0.0328(11)
F12 0.0746(11) 0.0684(10) 0.0354(7) -0.0033(7) 0.0077(7) -0.0410(9)
F13 0.0339(7) 0.0341(6) 0.0419(7) 0.0022(5) -0.0040(5) 0.0094(5)
F14 0.0487(8) 0.0313(7) 0.0649(9) -0.0055(6) 0.0118(7) 0.0159(6)
F15 0.0673(10) 0.0290(6) 0.0421(8) -0.0143(5) 0.0173(7) -0.0044(6)
F16 0.0539(8) 0.0381(7) 0.0277(6) -0.0057(5) -0.0049(6) -0.0069(6)
F17 0.0394(7) 0.0303(6) 0.0468(7) 0.0013(5) -0.0091(6) -0.0136(5)
F18 0.0265(7) 0.0543(8) 0.0711(10) 0.0069(7) -0.0153(7) -0.0063(6)
F19 0.0416(8) 0.0395(8) 0.0910(12) 0.0147(7) -0.0088(8) 0.0133(6)
F20 0.0487(8) 0.0222(6) 0.0672(9) 0.0070(6) -0.0054(7) -0.0043(6)
O1 0.0205(7) 0.0275(7) 0.0331(7) -0.0035(5) -0.0017(6) 0.0000(5)
O2 0.0306(8) 0.0318(7) 0.0308(7) 0.0042(6) 0.0028(6) 0.0002(6)
C1 0.0244(10) 0.0281(9) 0.0255(9) -0.0044(7) 0.0026(8) -0.0020(8)
C2 0.0242(10) 0.0266(9) 0.0238(9) -0.0039(7) 0.0006(7) -0.0023(8)
C3 0.0237(9) 0.0268(9) 0.0288(10) -0.0061(8) 0.0019(8) -0.0049(8)
C4 0.0194(9) 0.0355(10) 0.0323(11) -0.0014(8) 0.0022(8) 0.0002(8)
C5 0.0279(10) 0.0261(9) 0.0420(12) -0.0036(8) 0.0052(9) 0.0032(8)
C6 0.0296(11) 0.0243(9) 0.0393(11) -0.0065(8) 0.0022(9) -0.0049(8)
C7 0.0201(9) 0.0295(9) 0.0326(10) -0.0017(8) -0.0008(8) 0.0006(8)
C8 0.0204(9) 0.0358(10) 0.0355(11) 0.0004(9) -0.0034(8) 0.0017(8)
C9 0.0264(10) 0.0385(11) 0.0393(11) 0.0115(9) 0.0023(9) 0.0055(9)
C10 0.0238(10) 0.0271(10) 0.0572(14) 0.0120(9) 0.0005(9) 0.0010(8)
C11 0.0262(10) 0.0251(9) 0.0497(13) -0.0018(9) -0.0068(9) -0.0005(8)
C12 0.0210(9) 0.0265(9) 0.0386(11) -0.0017(8) -0.0024(8) 0.0028(8)
C13 0.0262(10) 0.0320(10) 0.0328(10) -0.0065(8) -0.0045(8) 0.0009(8)
C14 0.0342(12) 0.0370(11) 0.0424(12) -0.0109(9) -0.0075(9) -0.0042(10)
C15 0.0486(14) 0.0510(14) 0.0333(12) -0.0147(10) -0.0087(10) -0.0002(12)
C16 0.0545(15) 0.0547(14) 0.0279(12) -0.0045(10) 0.0053(10) -0.0066(12)
C17 0.0426(13) 0.0451(12) 0.0339(11) -0.0084(9) 0.0025(10) -0.0144(11)
C18 0.0276(10) 0.0329(10) 0.0312(10) -0.0048(8) 0.0001(8) -0.0034(8)
C19 0.0231(9) 0.0202(8) 0.0305(10) -0.0009(7) 0.0028(7) -0.0017(7)
C20 0.0280(10) 0.0241(9) 0.0352(10) 0.0013(8) 0.0020(8) -0.0001(8)
C21 0.0322(11) 0.0208(9) 0.0464(12) -0.0024(8) 0.0105(9) 0.0031(8)
C22 0.0430(12) 0.0236(9) 0.0322(11) -0.0071(8) 0.0118(9) -0.0062(9)
C23 0.0361(11) 0.0267(9) 0.0280(10) -0.0014(8) 0.0017(8) -0.0059(8)
C24 0.0266(10) 0.0216(9) 0.0282(9) -0.0021(7) 0.0017(8) -0.0040(8)
C25 0.0286(10) 0.0242(9) 0.0225(9) -0.0019(7) -0.0032(7) -0.0013(8)
C26 0.0331(11) 0.0257(9) 0.0283(10) 0.0014(7) -0.0059(8) -0.0073(8)
C27 0.0261(10) 0.0393(11) 0.0373(11) 0.0036(9) -0.0099(9) -0.0044(9)
C28 0.0340(12) 0.0292(10) 0.0438(12) 0.0060(9) -0.0069(9) 0.0058(9)
C29 0.0355(11) 0.0240(9) 0.0377(11) 0.0036(8) -0.0030(9) -0.0043(9)
C30 0.0278(10) 0.0265(9) 0.0289(10) 0.0003(7) -0.0010(8) -0.0027(8)
B1 0.0264(11) 0.0279(10) 0.0277(11) -0.0048(8) 0.0005(9) -0.0031(9)
B2 0.0224(10) 0.0250(10) 0.0273(11) 0.0000(8) -0.0007(8) -0.0018(9)
O3 0.0801(16) 0.0690(14) 0.0925(18) -0.0127(13) 0.0504(14) -0.0147(13)
O4 0.0422(10) 0.0622(12) 0.0496(11) 0.0005(9) 0.0065(8) 0.0110(9)
O5 0.0330(10) 0.0489(11) 0.1098(18) -0.0131(11) 0.0133(11) -0.0089(8)
O6 0.0533(14) 0.0446(12) 0.0438(12) -0.0073(9) -0.0056(11) 0.0030(11)
O6' 0.0533(14) 0.0446(12) 0.0438(12) -0.0073(9) -0.0056(11) 0.0030(11)
O7 0.0470(13) 0.0832(17) 0.0416(12) 0.0220(11) 0.0016(10) 0.0214(12)
O7' 0.0470(13) 0.0832(17) 0.0416(12) 0.0220(11) 0.0016(10) 0.0214(12)
O8 0.0478(13) 0.0639(14) 0.0444(12) 0.0013(10) 0.0016(10) 0.0117(11)
O8' 0.0478(13) 0.0639(14) 0.0444(12) 0.0013(10) 0.0016(10) 0.0117(11)

loop_
_atom_type_symbol
_atom_type_description
_atom_type_scat_dispersion_real
_atom_type_scat_dispersion_imag
_atom_type_scat_source
C C 0.0033 0.0016 'International Tables Vol C Tables 4.2.6.8 and 6.1.1.4'
H H 0.0000 0.0000 'International Tables Vol C Tables 4.2.6.8 and 6.1.1.4'
O O 0.0106 0.0060 'International Tables Vol C Tables 4.2.6.8 and 6.1.1.4'
F F 0.0171 0.0103 'International Tables Vol C Tables 4.2.6.8 and 6.1.1.4'
B B 0.0013 0.0007 'International Tables Vol C Tables 4.2.6.8 and 6.1.1.4'

loop_
_geom_angle_atom_site_label_1
_geom_angle_atom_site_label_2
_geom_angle_atom_site_label_3
_geom_angle
B2 O1 B1 116.87(15)
B2 O1 H1 121.6
B1 O1 H1 121.6
B2 O2 H2A 119.4
B2 O2 H2B 124.0
H2A O2 H2B 107.2
C6 C1 C2 118.41(18)
C6 C1 B1 129.16(18)
C2 C1 B1 112.22(17)
C3 C2 C1 119.02(18)
C3 C2 B2 129.62(17)
C1 C2 B2 111.35(17)
F1 C3 C2 121.03(17)
F1 C3 C4 117.22(17)
C2 C3 C4 121.74(18)
F2 C4 C3 121.15(18)
F2 C4 C5 119.57(18)
C3 C4 C5 119.28(18)
F3 C5 C6 121.14(18)
F3 C5 C4 119.37(18)
C6 C5 C4 119.46(18)
F4 C6 C5 117.29(18)
F4 C6 C1 120.77(18)
C5 C6 C1 121.94(18)
C8 C7 C12 118.37(19)
C8 C7 B1 131.11(18)
C12 C7 B1 110.33(17)
F5 C8 C7 121.04(18)
F5 C8 C9 116.67(19)
C7 C8 C9 122.29(19)
F6 C9 C10 120.3(2)
F6 C9 C8 120.9(2)
C10 C9 C8 118.9(2)
F7 C10 C9 119.5(2)
F7 C10 C11 120.1(2)
C9 C10 C11 120.44(19)
F8 C11 C10 116.84(19)
F8 C11 C12 122.4(2)
C10 C11 C12 120.7(2)
C11 C12 C7 119.3(2)
C11 C12 C13 130.32(19)
C7 C12 C13 110.40(17)
C14 C13 C18 118.9(2)
C14 C13 C12 131.5(2)
C18 C13 C12 109.52(17)
F9 C14 C15 116.18(19)
F9 C14 C13 123.2(2)
C15 C14 C13 120.6(2)
F10 C15 C16 119.6(2)
F10 C15 C14 120.0(2)
C16 C15 C14 120.4(2)
F11 C16 C15 120.0(2)
F11 C16 C17 120.8(2)
C15 C16 C17 119.2(2)
F12 C17 C18 121.01(19)
F12 C17 C16 116.9(2)
C18 C17 C16 122.1(2)
C17 C18 C13 118.72(19)
C17 C18 B1 130.43(19)
C13 C18 B1 110.83(17)
C20 C19 C24 115.29(17)
C20 C19 B2 116.61(17)
C24 C19 B2 128.01(17)
F13 C20 C21 115.95(18)
F13 C20 C19 119.59(17)
C21 C20 C19 124.46(19)
F14 C21 C22 120.15(18)
F14 C21 C20 120.6(2)
C22 C21 C20 119.24(19)
F15 C22 C21 120.79(19)
F15 C22 C23 120.7(2)
C21 C22 C23 118.49(18)
F16 C23 C22 117.39(18)
F16 C23 C24 120.18(19)
C22 C23 C24 122.43(19)
C23 C24 C19 119.99(18)
C23 C24 C25 116.32(17)
C19 C24 C25 123.67(16)
C26 C25 C30 117.83(18)
C26 C25 C24 121.33(17)
C30 C25 C24 120.84(18)
F17 C26 C27 118.06(18)
F17 C26 C25 120.17(18)
C27 C26 C25 121.72(18)
F18 C27 C28 119.2(2)
F18 C27 C26 120.75(19)
C28 C27 C26 120.0(2)
F19 C28 C27 120.2(2)
F19 C28 C29 120.92(19)
C27 C28 C29 118.81(19)
F20 C29 C30 120.33(19)
F20 C29 C28 118.03(19)
C30 C29 C28 121.62(19)
C29 C30 C25 119.98(19)
C29 C30 H30 120.0
C25 C30 H30 120.0
O1 B1 C1 98.84(15)
O1 B1 C18 113.69(17)
C1 B1 C18 113.05(17)
O1 B1 C7 115.82(17)
C1 B1 C7 118.33(17)
C18 B1 C7 98.04(15)
O1 B2 O2 108.73(15)
O1 B2 C2 100.09(15)
O2 B2 C2 108.95(16)
O1 B2 C19 110.60(16)
O2 B2 C19 107.00(15)
C2 B2 C19 120.94(16)
H3A O3 H3B 107.2
H4A O4 H4B 107.2
H5A O5 H5B 107.2
H6A O6 H6B 107.2
H6'A O6' H6'B 107.2
H7A O7 H7B 107.2
H7'A O7' H7'B 107.2
H8A O8 H8B 107.2
H8'A O8' H8'B 107.2

loop_
_geom_bond_atom_site_label_1
_geom_bond_atom_site_label_2
_geom_bond_distance
F1 C3 1.361(2)
F2 C4 1.353(2)
F3 C5 1.348(2)
F4 C6 1.360(2)
F5 C8 1.357(2)
F6 C9 1.339(3)
F7 C10 1.347(2)
F8 C11 1.353(2)
F9 C14 1.350(3)
F10 C15 1.348(3)
F11 C16 1.349(3)
F12 C17 1.358(3)
F13 C20 1.359(2)
F14 C21 1.346(2)
F15 C22 1.341(2)
F16 C23 1.353(2)
F17 C26 1.349(2)
F18 C27 1.345(3)
F19 C28 1.336(2)
F20 C29 1.350(2)
O1 B2 1.522(3)
O1 B1 1.538(2)
O1 H1 0.8500
O2 B2 1.525(3)
O2 H2A 0.8200
O2 H2B 0.8200
C1 C6 1.380(3)
C1 C2 1.408(3)
C1 B1 1.609(3)
C2 C3 1.377(3)
C2 B2 1.602(3)
C3 C4 1.380(3)
C4 C5 1.380(3)
C5 C6 1.379(3)
C7 C8 1.370(3)
C7 C12 1.412(3)
C7 B1 1.626(3)
C8 C9 1.389(3)
C9 C10 1.374(3)
C10 C11 1.378(3)
C11 C12 1.389(3)
C12 C13 1.488(3)
C13 C14 1.390(3)
C13 C18 1.416(3)
C14 C15 1.382(4)
C15 C16 1.364(4)
C16 C17 1.389(3)
C17 C18 1.359(3)
C18 B1 1.624(3)
C19 C20 1.385(3)
C19 C24 1.411(3)
C19 B2 1.635(3)
C20 C21 1.382(3)
C21 C22 1.369(3)
C22 C23 1.374(3)
C23 C24 1.392(3)
C24 C25 1.491(3)
C25 C26 1.383(3)
C25 C30 1.396(3)
C26 C27 1.377(3)
C27 C28 1.376(3)
C28 C29 1.377(3)
C29 C30 1.372(3)
C30 H30 0.9500
O3 H3A 0.8200
O3 H3B 0.8200
O4 H4A 0.8200
O4 H4B 0.8200
O5 H5A 0.8200
O5 H5B 0.8200
O6 H6A 0.8200
O6 H6B 0.8200
O6' H6'A 0.82
O6' H6'B 0.82
O7 H7A 0.8200
O7 H7B 0.8200
O7' H7'A 0.8200
O7' H7'B 0.8200
O8 H8A 0.8200
O8 H8B 0.8200
O8' H8'A 0.8200
O8' H8'B 0.8200

loop_
_geom_hbond_atom_site_label_D
_geom_hbond_atom_site_label_H
_geom_hbond_atom_site_label_A
_geom_hbond_distance_DH
_geom_hbond_distance_HA
_geom_hbond_distance_DA
_geom_hbond_angle_DHA
_geom_hbond_site_symmetry_A
O1 H1 O5 0.85 1.82 2.620(2) 157 .
O2 H2A O3 0.82 1.77 2.585(3) 177 .
O2 H2B O7 0.82 1.73 2.538(3) 170 .
O3 H3B F1 0.82 2.67 3.226(3) 127 .
O3 H3B O6' 0.82 2.48 3.262(9) 160 .
O4 H4A F14 0.82 2.42 3.161(3) 151 1_655
O4 H4B F17 0.82 2.47 3.094(2) 134 .
O5 H5A F13 0.82 2.74 2.893(2) 92 .
O5 H5B F2 0.82 2.20 3.018(2) 173 1_455
O6 H6A O4 0.82 2.26 2.990(3) 148 .
O6 H6B O5 0.82 2.44 3.022(3) 128 1_655
O6' H6'A O4 0.82 2.13 2.847(9) 145 .
O6' H6'B O8' 0.82 1.98 2.695(14) 145 .
O7 H7A O6 0.82 2.08 2.859(4) 159 1_455
O7 H7B O8 0.82 2.41 2.780(3) 108 3_455
O7' H7'A O8' 0.82 2.27 2.739(17) 117 1_455
O7' H7'A O3 0.82 2.22 2.325(13) 86 3_455
O8 H8A O6 0.82 1.98 2.788(3) 171 .
O8 H8B F8 0.82 2.47 2.988(3) 122 7_665
O8' H8'B O6' 0.82 1.89 2.695(14) 169 .

loop_
_geom_torsion_atom_site_label_1
_geom_torsion_atom_site_label_2
_geom_torsion_atom_site_label_3
_geom_torsion_atom_site_label_4
_geom_torsion
C6 C1 C2 C3 3.3(3)
B1 C1 C2 C3 -171.97(17)
C6 C1 C2 B2 -176.90(17)
B1 C1 C2 B2 7.9(2)
C1 C2 C3 F1 176.52(17)
B2 C2 C3 F1 -3.3(3)
C1 C2 C3 C4 -4.4(3)
B2 C2 C3 C4 175.77(19)
F1 C3 C4 F2 1.6(3)
C2 C3 C4 F2 -177.52(18)
F1 C3 C4 C5 -178.58(18)
C2 C3 C4 C5 2.3(3)
F2 C4 C5 F3 -1.2(3)
C3 C4 C5 F3 178.89(19)
F2 C4 C5 C6 -179.25(19)
C3 C4 C5 C6 0.9(3)
F3 C5 C6 F4 -0.2(3)
C4 C5 C6 F4 177.77(19)
F3 C5 C6 C1 -179.93(19)
C4 C5 C6 C1 -2.0(3)
C2 C1 C6 F4 -179.86(18)
B1 C1 C6 F4 -5.5(3)
C2 C1 C6 C5 -0.1(3)
B1 C1 C6 C5 174.2(2)
C12 C7 C8 F5 -178.23(17)
B1 C7 C8 F5 7.4(3)
C12 C7 C8 C9 1.6(3)
B1 C7 C8 C9 -172.7(2)
F5 C8 C9 F6 -2.0(3)
C7 C8 C9 F6 178.13(19)
F5 C8 C9 C10 179.16(18)
C7 C8 C9 C10 -0.7(3)
F6 C9 C10 F7 1.5(3)
C8 C9 C10 F7 -179.65(18)
F6 C9 C10 C11 -179.19(19)
C8 C9 C10 C11 -0.3(3)
F7 C10 C11 F8 0.0(3)
C9 C10 C11 F8 -179.27(18)
F7 C10 C11 C12 179.71(18)
C9 C10 C11 C12 0.4(3)
F8 C11 C12 C7 -179.80(18)
C10 C11 C12 C7 0.5(3)
F8 C11 C12 C13 1.5(3)
C10 C11 C12 C13 -178.1(2)
C8 C7 C12 C11 -1.5(3)
B1 C7 C12 C11 173.96(18)
C8 C7 C12 C13 177.40(18)
B1 C7 C12 C13 -7.1(2)
C11 C12 C13 C14 2.0(4)
C7 C12 C13 C14 -176.7(2)
C11 C12 C13 C18 -179.9(2)
C7 C12 C13 C18 1.3(2)
C18 C13 C14 F9 178.8(2)
C12 C13 C14 F9 -3.3(4)
C18 C13 C14 C15 -2.0(3)
C12 C13 C14 C15 175.9(2)
F9 C14 C15 F10 1.2(3)
C13 C14 C15 F10 -178.1(2)
F9 C14 C15 C16 178.9(2)
C13 C14 C15 C16 -0.3(4)
F10 C15 C16 F11 1.3(4)
C14 C15 C16 F11 -176.5(2)
F10 C15 C16 C17 -179.7(2)
C14 C15 C16 C17 2.6(4)
F11 C16 C17 F12 -2.7(4)
C15 C16 C17 F12 178.3(2)
F11 C16 C17 C18 176.5(2)
C15 C16 C17 C18 -2.5(4)
F12 C17 C18 C13 179.3(2)
C16 C17 C18 C13 0.1(4)
F12 C17 C18 B1 -2.4(4)
C16 C17 C18 B1 178.5(2)
C14 C13 C18 C17 2.1(3)
C12 C13 C18 C17 -176.2(2)
C14 C13 C18 B1 -176.56(19)
C12 C13 C18 B1 5.1(2)
C24 C19 C20 F13 179.92(17)
B2 C19 C20 F13 3.2(3)
C24 C19 C20 C21 -0.3(3)
B2 C19 C20 C21 -176.99(19)
F13 C20 C21 F14 0.5(3)
C19 C20 C21 F14 -179.31(18)
F13 C20 C21 C22 -178.11(18)
C19 C20 C21 C22 2.1(3)
F14 C21 C22 F15 0.7(3)
C20 C21 C22 F15 179.32(19)
F14 C21 C22 C23 -179.56(18)
C20 C21 C22 C23 -1.0(3)
F15 C22 C23 F16 -1.8(3)
C21 C22 C23 F16 178.53(18)
F15 C22 C23 C24 177.80(18)
C21 C22 C23 C24 -1.9(3)
F16 C23 C24 C19 -176.69(17)
C22 C23 C24 C19 3.8(3)
F16 C23 C24 C25 5.0(3)
C22 C23 C24 C25 -174.55(18)
C20 C19 C24 C23 -2.6(3)
B2 C19 C24 C23 173.71(18)
C20 C19 C24 C25 175.64(18)
B2 C19 C24 C25 -8.1(3)
C23 C24 C25 C26 -67.5(3)
C19 C24 C25 C26 114.3(2)
C23 C24 C25 C30 111.8(2)
C19 C24 C25 C30 -66.5(3)
C30 C25 C26 F17 179.53(17)
C24 C25 C26 F17 -1.2(3)
C30 C25 C26 C27 2.1(3)
C24 C25 C26 C27 -178.66(19)
F17 C26 C27 F18 -1.6(3)
C25 C26 C27 F18 175.94(19)
F17 C26 C27 C28 -179.02(19)
C25 C26 C27 C28 -1.5(3)
F18 C27 C28 F19 1.1(3)
C26 C27 C28 F19 178.5(2)
F18 C27 C28 C29 -176.8(2)
C26 C27 C28 C29 0.7(3)
F19 C28 C29 F20 -0.1(3)
C27 C28 C29 F20 177.7(2)
F19 C28 C29 C30 -178.4(2)
C27 C28 C29 C30 -0.6(3)
F20 C29 C30 C25 -177.09(18)
C28 C29 C30 C25 1.2(3)
C26 C25 C30 C29 -1.9(3)
C24 C25 C30 C29 178.83(18)
B2 O1 B1 C1 5.5(2)
B2 O1 B1 C18 -114.58(19)
B2 O1 B1 C7 132.97(18)
C6 C1 B1 O1 177.5(2)
C2 C1 B1 O1 -7.9(2)
C6 C1 B1 C18 -62.0(3)
C2 C1 B1 C18 112.60(19)
C6 C1 B1 C7 51.7(3)
C2 C1 B1 C7 -133.70(18)
C17 C18 B1 O1 50.3(3)
C13 C18 B1 O1 -131.25(18)
C17 C18 B1 C1 -61.3(3)
C13 C18 B1 C1 117.10(19)
C17 C18 B1 C7 173.1(2)
C13 C18 B1 C7 -8.4(2)
C8 C7 B1 O1 -54.9(3)
C12 C7 B1 O1 130.42(18)
C8 C7 B1 C1 62.2(3)
C12 C7 B1 C1 -112.5(2)
C8 C7 B1 C18 -176.1(2)
C12 C7 B1 C18 9.1(2)
B1 O1 B2 O2 112.60(17)
B1 O1 B2 C2 -1.5(2)
B1 O1 B2 C19 -130.19(16)
C3 C2 B2 O1 175.84(19)
C1 C2 B2 O1 -4.0(2)
C3 C2 B2 O2 61.9(3)
C1 C2 B2 O2 -117.91(18)
C3 C2 B2 C19 -62.6(3)
C1 C2 B2 C19 117.60(19)
C20 C19 B2 O1 -65.7(2)
C24 C19 B2 O1 118.1(2)
C20 C19 B2 O2 52.6(2)
C24 C19 B2 O2 -123.6(2)
C20 C19 B2 C2 177.99(17)
C24 C19 B2 C2 1.8(3)
